data_1513776
loop_
_publ_author_name
'McLeod, Michael C.'
'Singh, Gurpreet'
'Plampin, 3rd, James N'
'Rane, Digamber'
'Wang, Jenna L.'
'Day, Victor W.'
'Aub\'e, Jeffrey'

_publ_section_title
;
 Probing chemical space with alkaloid-inspired libraries.
;
_journal_issue 2
_journal_name_full 'Nature chemistry'
_journal_page_first 133
_journal_page_last 140
_journal_paper_doi 10.1038/nchem.1844
_journal_volume 6
_journal_year 2014
_chemical_formula_sum 'C14 H23 N O3'
_chemical_formula_weight 253.33
_chemical_name_systematic
; 
 ? 
;
_space_group_IT_number 2
_symmetry_cell_setting triclinic
_symmetry_space_group_name_Hall '-P 1'
_symmetry_space_group_name_H-M 'P -1'
_atom_sites_solution_hydrogens difmap
_atom_sites_solution_primary direct
_atom_sites_solution_secondary difmap
_audit_creation_method SHELXTL
_cell_angle_alpha 110.9640(10)
_cell_angle_beta 109.5910(10)
_cell_angle_gamma 90.0810(10)
_cell_formula_units_Z 2
_cell_length_a 7.8670(3)
_cell_length_b 9.1892(4)
_cell_length_c 10.2943(4)
_cell_measurement_reflns_used 7955
_cell_measurement_temperature 100(2)
_cell_measurement_theta_max 69.23
_cell_measurement_theta_min 4.93
_cell_volume 648.44(5)
_computing_cell_refinement 'Bruker SAINT'
_computing_data_collection 'Bruker APEX2'
_computing_data_reduction 'Bruker SAINT'
_computing_molecular_graphics 'Bruker SHELXTL'
_computing_publication_material 'Bruker SHELXTL'
_computing_structure_refinement 'Bruker SHELXTL'
_computing_structure_solution 'Bruker SHELXTL'
_diffrn_ambient_temperature 100(2)
_diffrn_measured_fraction_theta_full 0.952
_diffrn_measured_fraction_theta_max 0.923
_diffrn_measurement_device_type 'Bruker APEX-II CCD'
_diffrn_measurement_method '\f and \w scans'
_diffrn_radiation_monochromator 'Helios multilayer optics'
_diffrn_radiation_source 'Bruker MicroStar microfocus rotating anode'
_diffrn_radiation_type CuK\a
_diffrn_radiation_wavelength 1.54178
_diffrn_reflns_av_R_equivalents 0.0171
_diffrn_reflns_av_sigmaI/netI 0.0169
_diffrn_reflns_limit_h_max 9
_diffrn_reflns_limit_h_min -9
_diffrn_reflns_limit_k_max 11
_diffrn_reflns_limit_k_min -10
_diffrn_reflns_limit_l_max 12
_diffrn_reflns_limit_l_min -12
_diffrn_reflns_number 8289
_diffrn_reflns_theta_full 66.00
_diffrn_reflns_theta_max 69.24
_diffrn_reflns_theta_min 4.93
_exptl_absorpt_coefficient_mu 0.727
_exptl_absorpt_correction_T_max 1.000
_exptl_absorpt_correction_T_min 0.939
_exptl_absorpt_correction_type multi-scan
_exptl_crystal_colour colourless
_exptl_crystal_density_diffrn 1.297
_exptl_crystal_density_method 'not measured'
_exptl_crystal_description Near
_exptl_crystal_F_000 276
_exptl_crystal_size_max 0.13
_exptl_crystal_size_mid 0.12
_exptl_crystal_size_min 0.12
_refine_diff_density_max 0.226
_refine_diff_density_min -0.194
_refine_diff_density_rms 0.033
_refine_ls_extinction_method none
_refine_ls_goodness_of_fit_ref 1.080
_refine_ls_hydrogen_treatment refall
_refine_ls_matrix_type full
_refine_ls_number_parameters 255
_refine_ls_number_reflns 2246
_refine_ls_number_restraints 0
_refine_ls_restrained_S_all 1.080
_refine_ls_R_factor_all 0.0314
_refine_ls_R_factor_gt 0.0313
_refine_ls_shift/su_max 0.000
_refine_ls_shift/su_mean 0.000
_refine_ls_structure_factor_coef Fsqd
_refine_ls_weighting_details 'calc w=1/[\s^2^(Fo^2^)+(0.0311P)^2^+0.2523P] where P=(Fo^2^+2Fc^2^)/3'
_refine_ls_weighting_scheme calc
_refine_ls_wR_factor_gt 0.0767
_refine_ls_wR_factor_ref 0.0768
_reflns_number_gt 2234
_reflns_number_total 2246
_reflns_threshold_expression >2sigma(I)
_cod_data_source_file nchem.1844-s3.cif
_cod_data_source_block q48c
_cod_depositor_comments
;
The following automatic conversions were performed:

'_symmetry_cell_setting' value 'Triclinic' changed to 'triclinic'
according to
/usr/data/users/saulius/automatic-downloads/current/Nature/lib/dictionaries/cif_core.dic
dictionary named 'cif_core.dic' version 2.4.2 from
2011-04-26.

'_exptl_absorpt_correction_type' value 'Multi-Scan'
changed to 'multi-scan' according to
/usr/data/users/saulius/automatic-downloads/current/Nature/lib/dictionaries/cif_core.dic
dictionary named 'cif_core.dic' version 2.4.2 from 2011-04-26.

Automatic conversion script
Id: cif_fix_values 2281 2013-09-26 08:29:07Z andrius 
;
_cod_original_sg_symbol_H-M P-1
_cod_database_code 1513776

loop_
_symmetry_equiv_pos_as_xyz
'x, y, z'
'-x, -y, -z'

loop_
_atom_site_label
_atom_site_type_symbol
_atom_site_fract_x
_atom_site_fract_y
_atom_site_fract_z
_atom_site_U_iso_or_equiv
_atom_site_adp_type
_atom_site_occupancy
_atom_site_symmetry_multiplicity
_atom_site_calc_flag
O1 O 0.18619(10) 0.40684(10) 0.15419(9) 0.0221(2) Uani 1 1 d
O2 O 0.79631(11) -0.07135(10) 0.49750(9) 0.0256(2) Uani 1 1 d
N N 0.46319(12) 0.34307(10) 0.24873(10) 0.0155(2) Uani 1 1 d
C1 C 0.28068(14) 0.31870(13) 0.20696(11) 0.0163(2) Uani 1 1 d
C2 C 0.18745(15) 0.18472(14) 0.22170(12) 0.0186(2) Uani 1 1 d
H2A H 0.2203(18) 0.2015(16) 0.3261(16) 0.023(3) Uiso 1 1 d
H2B H 0.0586(19) 0.1919(16) 0.1829(15) 0.023(3) Uiso 1 1 d
C3 C 0.22535(15) 0.02180(14) 0.13751(13) 0.0200(2) Uani 1 1 d
H3A H 0.1312(19) -0.0570(16) 0.1263(15) 0.023(3) Uiso 1 1 d
H3B H 0.2118(18) 0.0103(16) 0.0341(15) 0.022(3) Uiso 1 1 d
C4 C 0.41027(15) -0.01845(14) 0.21348(13) 0.0187(2) Uani 1 1 d
H4A H 0.4213(17) -0.0090(15) 0.3158(15) 0.019(3) Uiso 1 1 d
H4B H 0.4125(18) -0.1312(18) 0.1577(15) 0.022(3) Uiso 1 1 d
C5 C 0.57752(14) 0.07797(13) 0.22435(11) 0.0152(2) Uani 1 1 d
H5 H 0.5664(17) 0.0648(15) 0.1214(15) 0.018(3) Uiso 1 1 d
C6 C 0.74997(14) 0.00728(13) 0.29045(12) 0.0169(2) Uani 1 1 d
H6 H 0.8594(18) 0.0727(16) 0.2997(14) 0.020(3) Uiso 1 1 d
C7 C 0.77362(14) 0.03414(14) 0.45075(12) 0.0184(2) Uani 1 1 d
C8 C 0.77270(15) 0.20156(14) 0.54988(12) 0.0204(3) Uani 1 1 d
H8A H 0.7665(19) 0.2038(17) 0.6430(16) 0.027(4) Uiso 1 1 d
H8B H 0.894(2) 0.2585(17) 0.5762(15) 0.024(3) Uiso 1 1 d
C9 C 0.62429(15) 0.28689(14) 0.47754(12) 0.0180(2) Uani 1 1 d
H9A H 0.5060(18) 0.2518(16) 0.4787(14) 0.020(3) Uiso 1 1 d
H9B H 0.6541(18) 0.4016(18) 0.5381(15) 0.021(3) Uiso 1 1 d
C10 C 0.60665(14) 0.25614(13) 0.31612(11) 0.0152(2) Uani 1 1 d
C11 C 0.77770(15) 0.33682(13) 0.31308(13) 0.0182(2) Uani 1 1 d
H11A H 0.8897(19) 0.3328(16) 0.3902(15) 0.024(3) Uiso 1 1 d
H11B H 0.7877(17) 0.2812(16) 0.2147(15) 0.018(3) Uiso 1 1 d
C12 C 0.74146(15) 0.50350(14) 0.32956(13) 0.0213(3) Uani 1 1 d
H12A H 0.8178(19) 0.5551(17) 0.2969(15) 0.025(3) Uiso 1 1 d
H12B H 0.7585(19) 0.5695(17) 0.4336(16) 0.025(3) Uiso 1 1 d
C13 C 0.54288(15) 0.47801(13) 0.23081(13) 0.0186(2) Uani 1 1 d
H13A H 0.5275(17) 0.4498(15) 0.1264(15) 0.019(3) Uiso 1 1 d
H13B H 0.4765(18) 0.5686(16) 0.2573(14) 0.019(3) Uiso 1 1 d
C14 C 0.75034(16) -0.16348(14) 0.19648(13) 0.0221(3) Uani 1 1 d
H14A H 0.667(2) -0.2379(17) 0.2046(16) 0.027(4) Uiso 1 1 d
H14B H 0.872(2) -0.1951(18) 0.2263(16) 0.031(4) Uiso 1 1 d
H14C H 0.711(2) -0.1825(18) 0.0876(17) 0.032(4) Uiso 1 1 d
O1W O -0.19629(12) 0.38858(11) 0.00077(11) 0.0317(2) Uani 1 1 d
H1W1 H -0.078(3) 0.392(2) 0.047(2) 0.048(5) Uiso 1 1 d
H1W2 H -0.200(2) 0.454(2) -0.049(2) 0.049(5) Uiso 1 1 d

loop_
_atom_site_aniso_label
_atom_site_aniso_U_11
_atom_site_aniso_U_22
_atom_site_aniso_U_33
_atom_site_aniso_U_23
_atom_site_aniso_U_13
_atom_site_aniso_U_12
O1 0.0179(4) 0.0248(5) 0.0259(4) 0.0142(4) 0.0059(3) 0.0070(3)
O2 0.0297(5) 0.0280(5) 0.0269(4) 0.0185(4) 0.0109(4) 0.0086(3)
N 0.0150(5) 0.0145(5) 0.0180(4) 0.0079(4) 0.0055(4) 0.0035(3)
C1 0.0164(5) 0.0180(6) 0.0138(5) 0.0051(4) 0.0056(4) 0.0048(4)
C2 0.0130(5) 0.0236(6) 0.0211(6) 0.0105(5) 0.0060(4) 0.0035(4)
C3 0.0153(5) 0.0203(6) 0.0229(6) 0.0089(5) 0.0041(4) -0.0005(4)
C4 0.0170(6) 0.0165(6) 0.0222(5) 0.0085(5) 0.0055(4) 0.0018(4)
C5 0.0150(5) 0.0172(6) 0.0143(5) 0.0073(4) 0.0049(4) 0.0036(4)
C6 0.0159(5) 0.0185(6) 0.0190(5) 0.0099(4) 0.0065(4) 0.0043(4)
C7 0.0115(5) 0.0256(6) 0.0203(5) 0.0128(5) 0.0040(4) 0.0035(4)
C8 0.0202(6) 0.0251(7) 0.0156(5) 0.0096(5) 0.0042(4) 0.0028(5)
C9 0.0187(6) 0.0183(6) 0.0157(5) 0.0052(5) 0.0060(4) 0.0030(4)
C10 0.0123(5) 0.0172(6) 0.0167(5) 0.0082(4) 0.0041(4) 0.0034(4)
C11 0.0140(5) 0.0193(6) 0.0222(6) 0.0103(5) 0.0051(4) 0.0019(4)
C12 0.0189(6) 0.0186(6) 0.0265(6) 0.0105(5) 0.0061(5) 0.0006(4)
C13 0.0199(6) 0.0159(6) 0.0225(6) 0.0098(5) 0.0081(5) 0.0031(4)
C14 0.0243(6) 0.0209(7) 0.0243(6) 0.0115(5) 0.0096(5) 0.0092(5)
O1W 0.0209(5) 0.0370(6) 0.0415(5) 0.0256(5) 0.0048(4) -0.0001(4)

loop_
_atom_type_symbol
_atom_type_description
_atom_type_scat_dispersion_real
_atom_type_scat_dispersion_imag
_atom_type_scat_source
C C 0.0181 0.0091 'International Tables Vol C Tables 4.2.6.8 and 6.1.1.4'
H H 0.0000 0.0000 'International Tables Vol C Tables 4.2.6.8 and 6.1.1.4'
N N 0.0311 0.0180 'International Tables Vol C Tables 4.2.6.8 and 6.1.1.4'
O O 0.0492 0.0322 'International Tables Vol C Tables 4.2.6.8 and 6.1.1.4'

loop_
_geom_angle_atom_site_label_1
_geom_angle_atom_site_label_2
_geom_angle_atom_site_label_3
_geom_angle
C1 N C13 117.35(9)
C1 N C10 130.32(9)
C13 N C10 112.32(8)
O1 C1 N 119.81(10)
O1 C1 C2 119.07(10)
N C1 C2 121.11(9)
C1 C2 C3 114.70(9)
C1 C2 H2A 109.9(8)
C3 C2 H2A 109.5(8)
C1 C2 H2B 104.8(8)
C3 C2 H2B 110.0(8)
H2A C2 H2B 107.6(11)
C4 C3 C2 114.50(9)
C4 C3 H3A 108.0(8)
C2 C3 H3A 108.3(8)
C4 C3 H3B 109.7(8)
C2 C3 H3B 110.0(8)
H3A C3 H3B 105.9(11)
C3 C4 C5 116.48(9)
C3 C4 H4A 109.0(7)
C5 C4 H4A 108.9(7)
C3 C4 H4B 107.4(8)
C5 C4 H4B 108.4(8)
H4A C4 H4B 106.1(11)
C4 C5 C10 116.75(9)
C4 C5 C6 108.15(9)
C10 C5 C6 108.82(8)
C4 C5 H5 107.9(7)
C10 C5 H5 107.0(8)
C6 C5 H5 107.9(7)
C14 C6 C7 113.18(9)
C14 C6 C5 114.03(9)
C7 C6 C5 108.30(8)
C14 C6 H6 108.7(8)
C7 C6 H6 104.4(7)
C5 C6 H6 107.7(8)
O2 C7 C8 121.90(10)
O2 C7 C6 122.26(11)
C8 C7 C6 115.81(9)
C7 C8 C9 114.84(9)
C7 C8 H8A 109.7(8)
C9 C8 H8A 111.3(8)
C7 C8 H8B 105.7(8)
C9 C8 H8B 109.1(8)
H8A C8 H8B 105.7(11)
C10 C9 C8 111.89(9)
C10 C9 H9A 109.5(7)
C8 C9 H9A 109.5(8)
C10 C9 H9B 109.7(8)
C8 C9 H9B 109.0(8)
H9A C9 H9B 107.1(11)
N C10 C9 110.90(8)
N C10 C5 114.00(8)
C9 C10 C5 110.32(8)
N C10 C11 100.14(8)
C9 C10 C11 110.67(9)
C5 C10 C11 110.42(9)
C12 C11 C10 105.70(9)
C12 C11 H11A 113.1(8)
C10 C11 H11A 112.1(8)
C12 C11 H11B 109.2(8)
C10 C11 H11B 108.3(8)
H11A C11 H11B 108.4(11)
C13 C12 C11 102.07(9)
C13 C12 H12A 111.2(8)
C11 C12 H12A 113.4(8)
C13 C12 H12B 110.4(8)
C11 C12 H12B 111.3(8)
H12A C12 H12B 108.4(12)
N C13 C12 103.55(8)
N C13 H13A 109.4(8)
C12 C13 H13A 112.0(8)
N C13 H13B 109.9(8)
C12 C13 H13B 115.2(8)
H13A C13 H13B 106.7(11)
C6 C14 H14A 113.0(8)
C6 C14 H14B 111.4(9)
H14A C14 H14B 106.6(12)
C6 C14 H14C 111.8(9)
H14A C14 H14C 106.2(12)
H14B C14 H14C 107.5(12)
H1W1 O1W H1W2 103.1(15)

loop_
_geom_bond_atom_site_label_1
_geom_bond_atom_site_label_2
_geom_bond_distance
O1 C1 1.2448(13)
O2 C7 1.2165(14)
N C1 1.3463(14)
N C13 1.4846(13)
N C10 1.5057(13)
C1 C2 1.5108(15)
C2 C3 1.5256(17)
C2 H2A 0.969(14)
C2 H2B 0.969(14)
C3 C4 1.5200(15)
C3 H3A 0.984(14)
C3 H3B 1.000(13)
C4 C5 1.5348(15)
C4 H4A 0.998(13)
C4 H4B 0.992(15)
C5 C10 1.5403(16)
C5 C6 1.5573(14)
C5 H5 0.996(13)
C6 C14 1.5212(17)
C6 C7 1.5235(14)
C6 H6 1.007(14)
C7 C8 1.5132(17)
C8 C9 1.5394(15)
C8 H8A 0.969(15)
C8 H8B 0.992(14)
C9 C10 1.5393(14)
C9 H9A 0.990(14)
C9 H9B 0.993(15)
C10 C11 1.5503(14)
C11 C12 1.5179(16)
C11 H11A 0.980(14)
C11 H11B 0.988(13)
C12 C13 1.5141(16)
C12 H12A 0.974(15)
C12 H12B 0.985(15)
C13 H13A 0.975(13)
C13 H13B 0.987(14)
C14 H14A 0.988(15)
C14 H14B 0.983(15)
C14 H14C 1.005(15)
O1W H1W1 0.89(2)
O1W H1W2 0.91(2)

loop_
_geom_hbond_atom_site_label_D
_geom_hbond_atom_site_label_H
_geom_hbond_atom_site_label_A
_geom_hbond_distance_DH
_geom_hbond_distance_HA
_geom_hbond_distance_DA
_geom_hbond_angle_DHA
_geom_hbond_site_symmetry_A
O1W H1W1 O1 0.89(2) 1.98(2) 2.8633(12) 178.1(18) .
O1W H1W2 O1 0.91(2) 1.97(2) 2.8837(12) 175.2(16) 2_565

loop_
_geom_torsion_atom_site_label_1
_geom_torsion_atom_site_label_2
_geom_torsion_atom_site_label_3
_geom_torsion_atom_site_label_4
_geom_torsion
C13 N C1 O1 0.81(15)
C10 N C1 O1 179.28(9)
C13 N C1 C2 -179.74(9)
C10 N C1 C2 -1.26(16)
O1 C1 C2 C3 121.20(11)
N C1 C2 C3 -58.26(13)
C1 C2 C3 C4 77.65(12)
C2 C3 C4 C5 -66.65(13)
C3 C4 C5 C10 62.62(13)
C3 C4 C5 C6 -174.33(9)
C4 C5 C6 C14 60.69(11)
C10 C5 C6 C14 -171.56(9)
C4 C5 C6 C7 -66.27(11)
C10 C5 C6 C7 61.48(11)
C14 C6 C7 O2 2.27(15)
C5 C6 C7 O2 129.72(11)
C14 C6 C7 C8 -179.46(9)
C5 C6 C7 C8 -52.01(12)
O2 C7 C8 C9 -138.06(11)
C6 C7 C8 C9 43.66(13)
C7 C8 C9 C10 -43.08(13)
C1 N C10 C9 -70.26(14)
C13 N C10 C9 108.28(10)
C1 N C10 C5 54.98(14)
C13 N C10 C5 -126.49(9)
C1 N C10 C11 172.86(10)
C13 N C10 C11 -8.60(11)
C8 C9 C10 N -178.98(9)
C8 C9 C10 C5 53.74(12)
C8 C9 C10 C11 -68.76(12)
C4 C5 C10 N -66.83(11)
C6 C5 C10 N 170.47(8)
C4 C5 C10 C9 58.72(11)
C6 C5 C10 C9 -63.98(10)
C4 C5 C10 C11 -178.63(8)
C6 C5 C10 C11 58.66(10)
N C10 C11 C12 30.36(10)
C9 C10 C11 C12 -86.70(10)
C5 C10 C11 C12 150.86(9)
C10 C11 C12 C13 -41.09(11)
C1 N C13 C12 162.64(9)
C10 N C13 C12 -16.10(11)
C11 C12 C13 N 34.22(11)
